data_4073187
loop_
_publ_author_name
'Izod, Keith'
'Wills, Corinne'
'Clegg, William'
'Harrington, Ross W.'

_publ_section_title
;
 Metalation of Trimethylphosphine&#x2212;Borane. Unexpected Reactivity of
 a Simple Phosphine&#x2212;Borane-Stabilized Carbanion toward Siloxanes
;
_journal_issue 11
_journal_name_full Organometallics
_journal_page_first 2861
_journal_paper_doi 10.1021/om070150j
_journal_volume 26
_journal_year 2007
_chemical_formula_moiety 'C72 H203 B8 Li16 O16 P8 Si8'
_chemical_formula_sum 'C72 H203 B8 Li16 O16 P8 Si8'
_chemical_formula_weight 1995.34
_chemical_name_systematic
;
 ?
;
_space_group_IT_number 106
_symmetry_cell_setting tetragonal
_symmetry_space_group_name_Hall 'P 4c -2ab'
_symmetry_space_group_name_H-M 'P 42 b c'
_atom_sites_solution_hydrogens geom
_atom_sites_solution_primary direct
_atom_sites_solution_secondary difmap
_audit_creation_method SHELXL-97
_cell_angle_alpha 90.00
_cell_angle_beta 90.00
_cell_angle_gamma 90.00
_cell_formula_units_Z 4
_cell_length_a 19.7951(6)
_cell_length_b 19.7951(6)
_cell_length_c 31.9497(18)
_cell_measurement_reflns_used 9407
_cell_measurement_temperature 120(2)
_cell_measurement_theta_max 28.5
_cell_measurement_theta_min 3.0
_cell_volume 12519.4(9)
_computing_cell_refinement 'Bruker SAINT'
_computing_data_collection 'Bruker APEX2'
_computing_data_reduction 'Bruker SAINT'
_computing_molecular_graphics 'Bruker SHELXTL'
_computing_publication_material 'Bruker SHELXTL and local programs'
_computing_structure_refinement 'Bruker SHELXTL'
_computing_structure_solution 'Bruker SHELXTL'
_diffrn_ambient_temperature 120(2)
_diffrn_measured_fraction_theta_full 0.982
_diffrn_measured_fraction_theta_max 0.985
_diffrn_measurement_device_type 'Bruker APEX2 CCD diffractometer'
_diffrn_measurement_method 'thin-slice \w scans'
_diffrn_radiation_monochromator 'silicon 111'
_diffrn_radiation_source 'Daresbury SRS station 9.8'
_diffrn_radiation_type synchrotron
_diffrn_radiation_wavelength 0.6712
_diffrn_reflns_av_R_equivalents 0.0385
_diffrn_reflns_av_sigmaI/netI 0.0304
_diffrn_reflns_limit_h_max 28
_diffrn_reflns_limit_h_min -27
_diffrn_reflns_limit_k_max 28
_diffrn_reflns_limit_k_min -14
_diffrn_reflns_limit_l_max 45
_diffrn_reflns_limit_l_min -42
_diffrn_reflns_number 91233
_diffrn_reflns_theta_full 26.00
_diffrn_reflns_theta_max 28.68
_diffrn_reflns_theta_min 2.29
_diffrn_standards_decay_% 10
_diffrn_standards_number 0
_exptl_absorpt_coefficient_mu 0.234
_exptl_absorpt_correction_T_max 0.977
_exptl_absorpt_correction_T_min 0.966
_exptl_absorpt_correction_type multi-scan
_exptl_absorpt_process_details SADABS
_exptl_crystal_colour colourless
_exptl_crystal_density_diffrn 1.059
_exptl_crystal_density_method 'not measured'
_exptl_crystal_description block
_exptl_crystal_F_000 4332
_exptl_crystal_size_max 0.15
_exptl_crystal_size_mid 0.12
_exptl_crystal_size_min 0.10
_refine_diff_density_max 0.825
_refine_diff_density_min -0.390
_refine_diff_density_rms 0.048
_refine_ls_abs_structure_details 'Flack H D (1983), Acta Cryst. A39, 876-881'
_refine_ls_abs_structure_Flack 0.16(5)
_refine_ls_extinction_method none
_refine_ls_goodness_of_fit_ref 1.028
_refine_ls_hydrogen_treatment constr
_refine_ls_matrix_type full
_refine_ls_number_parameters 704
_refine_ls_number_reflns 18534
_refine_ls_number_restraints 1
_refine_ls_restrained_S_all 1.028
_refine_ls_R_factor_all 0.0449
_refine_ls_R_factor_gt 0.0393
_refine_ls_shift/su_max 0.002
_refine_ls_shift/su_mean 0.000
_refine_ls_structure_factor_coef Fsqd
_refine_ls_weighting_details 'calc w=1/[\s^2^(Fo^2^)+(0.0670P)^2^+3.2020P] where P=(Fo^2^+2Fc^2^)/3'
_refine_ls_weighting_scheme calc
_refine_ls_wR_factor_gt 0.1058
_refine_ls_wR_factor_ref 0.1105
_reflns_number_gt 16921
_reflns_number_total 18534
_reflns_threshold_expression I>2\s(I)
_cod_data_source_file om070150jsi20070219_080003.cif
_cod_data_source_block ki229_compound_6
_cod_database_code 4073187

loop_
_symmetry_equiv_pos_as_xyz
'x, y, z'
'-x, -y, z'
'-y, x, z+1/2'
'y, -x, z+1/2'
'x+1/2, -y+1/2, z'
'-x+1/2, y+1/2, z'
'-y+1/2, -x+1/2, z+1/2'
'y+1/2, x+1/2, z+1/2'

loop_
_atom_site_label
_atom_site_type_symbol
_atom_site_fract_x
_atom_site_fract_y
_atom_site_fract_z
_atom_site_U_iso_or_equiv
_atom_site_adp_type
_atom_site_occupancy
_atom_site_symmetry_multiplicity
_atom_site_calc_flag
_atom_site_refinement_flags
_atom_site_disorder_assembly
_atom_site_disorder_group
Si1 Si 0.15055(2) -0.05211(2) -0.333598(15) 0.02129(9) Uani 1 1 d . . .
Si2 Si -0.01666(2) -0.15810(2) -0.221142(15) 0.02202(9) Uani 1 1 d . . .
P1 P 0.22262(2) -0.07960(2) -0.250692(17) 0.02698(9) Uani 1 1 d . . .
P2 P -0.01947(2) -0.23196(2) -0.305786(15) 0.02330(9) Uani 1 1 d . . .
Li1 Li 0.05660(17) -0.09153(17) -0.27654(11) 0.0304(7) Uani 1 1 d . . .
Li2 Li 0.08342(16) 0.05051(16) -0.27615(12) 0.0296(6) Uani 1 1 d . . .
Li3 Li 0.13148(17) -0.20424(16) -0.27773(12) 0.0310(6) Uani 1 1 d . . .
Li4 Li 0.0000 0.0000 -0.2088(2) 0.0384(13) Uani 1 2 d S . .
Li5 Li 0.0000 0.0000 -0.34340(18) 0.0306(11) Uani 1 2 d S . .
B1 B 0.17233(12) -0.00676(12) -0.22532(8) 0.0300(5) Uani 1 1 d . . .
H1C H 0.1975(13) 0.0062(12) -0.1960(9) 0.029(6) Uiso 1 1 d . . .
H1B H 0.1149(13) -0.0251(13) -0.2234(8) 0.033(6) Uiso 1 1 d . . .
H1A H 0.1759(14) 0.0339(14) -0.2487(9) 0.040(7) Uiso 1 1 d . . .
B2 B -0.06678(10) -0.15665(10) -0.33014(7) 0.0261(4) Uani 1 1 d . . .
H2C H -0.1062(12) -0.1397(12) -0.3068(8) 0.029(6) Uiso 1 1 d . . .
H2B H -0.0240(11) -0.1154(11) -0.3335(7) 0.023(5) Uiso 1 1 d . . .
H2A H -0.0870(12) -0.1723(12) -0.3611(7) 0.028(6) Uiso 1 1 d . . .
O1 O 0.08011(6) -0.02252(6) -0.31475(4) 0.0213(2) Uani 1 1 d . . .
O2 O -0.01566(6) -0.08078(6) -0.23832(4) 0.0224(2) Uani 1 1 d . . .
O3 O 0.0000 0.0000 -0.40360(8) 0.0304(4) Uani 1 2 d S . .
O4 O 0.18119(7) -0.28814(7) -0.27570(5) 0.0365(3) Uani 1 1 d . . .
O5 O 0.0000 0.0000 -0.14710(10) 0.0518(7) Uani 1 2 d S . .
C1 C 0.20841(10) 0.02009(9) -0.34625(7) 0.0304(4) Uani 1 1 d . . .
H1F H 0.2504 0.0026 -0.3583 0.055(9) Uiso 1 1 calc R . .
H1E H 0.2186 0.0453 -0.3206 0.055(9) Uiso 1 1 calc R . .
H1D H 0.1864 0.0501 -0.3665 0.038(7) Uiso 1 1 calc R . .
C2 C 0.13794(11) -0.09880(10) -0.38447(6) 0.0312(4) Uani 1 1 d . . .
H2F H 0.0987 -0.1288 -0.3820 0.052(8) Uiso 1 1 calc R . .
H2E H 0.1783 -0.1256 -0.3907 0.061(9) Uiso 1 1 calc R . .
H2D H 0.1302 -0.0662 -0.4071 0.058(9) Uiso 1 1 calc R . .
C3 C 0.18569(9) -0.11328(8) -0.29536(6) 0.0251(3) Uani 1 1 d . . .
H3 H 0.2256 -0.1319 -0.3107 0.030 Uiso 1 1 calc R . .
C4 C 0.30909(10) -0.05085(12) -0.25936(9) 0.0410(5) Uani 1 1 d . . .
H4C H 0.3092 -0.0150 -0.2805 0.043(8) Uiso 1 1 calc R . .
H4B H 0.3367 -0.0888 -0.2691 0.075(11) Uiso 1 1 calc R . .
H4A H 0.3277 -0.0334 -0.2331 0.051(8) Uiso 1 1 calc R . .
C5 C 0.23664(12) -0.14616(11) -0.21231(7) 0.0398(5) Uani 1 1 d . . .
H5C H 0.1931 -0.1622 -0.2017 0.046(8) Uiso 1 1 calc R . .
H5C H 0.2636 -0.1284 -0.1891 0.064(10) Uiso 1 1 calc R . .
H5A H 0.2608 -0.1837 -0.2255 0.047(8) Uiso 1 1 calc R . .
C6 C -0.10603(10) -0.18421(10) -0.20790(6) 0.0313(4) Uani 1 1 d . . .
H5C H -0.1252 -0.1523 -0.1877 0.047(8) Uiso 1 1 calc R . .
H6B H -0.1057 -0.2297 -0.1957 0.055(9) Uiso 1 1 calc R . .
H6A H -0.1335 -0.1842 -0.2334 0.039(7) Uiso 1 1 calc R . .
C7 C 0.03358(12) -0.16743(11) -0.17164(6) 0.0340(4) Uani 1 1 d . . .
H7A H 0.0134 -0.1395 -0.1496 0.051 Uiso 1 1 calc R . .
H7B H 0.0802 -0.1528 -0.1766 0.051 Uiso 1 1 calc R . .
H7C H 0.0334 -0.2149 -0.1629 0.051 Uiso 1 1 calc R . .
C8 C 0.02548(8) -0.21246(8) -0.26036(6) 0.0233(3) Uani 1 1 d . . .
H8 H 0.0251 -0.2571 -0.2457 0.028 Uiso 1 1 calc R . .
C9 C -0.07798(11) -0.30222(9) -0.29859(7) 0.0343(4) Uani 1 1 d . . .
H9C H -0.1110 -0.2906 -0.2769 0.042(7) Uiso 1 1 calc R . .
H9B H -0.0528 -0.3426 -0.2901 0.060(9) Uiso 1 1 calc R . .
H9A H -0.1016 -0.3112 -0.3250 0.034(6) Uiso 1 1 calc R . .
C10 C 0.03820(11) -0.26773(10) -0.34411(6) 0.0313(4) Uani 1 1 d . . .
H10C H 0.0634 -0.3051 -0.3314 0.044(7) Uiso 1 1 calc R . .
H10B H 0.0699 -0.2328 -0.3535 0.040(7) Uiso 1 1 calc R . .
H10A H 0.0124 -0.2846 -0.3681 0.060(10) Uiso 1 1 calc R . .
C11 C -0.03625(14) -0.04730(11) -0.42943(7) 0.0409(5) Uani 1 1 d . . .
H11A H -0.0834 -0.0521 -0.4196 0.049 Uiso 1 1 calc R . .
H11B H -0.0143 -0.0922 -0.4287 0.049 Uiso 1 1 calc R . .
C12 C -0.03442(15) -0.01823(15) -0.47317(8) 0.0499(6) Uani 1 1 d . . .
H12A H -0.0721 0.0138 -0.4779 0.060 Uiso 1 1 calc R . .
H12B H -0.0361 -0.0542 -0.4947 0.060 Uiso 1 1 calc R . .
C13 C 0.16136(14) -0.34870(12) -0.25451(11) 0.0513(6) Uani 1 1 d . . .
H13A H 0.1767 -0.3883 -0.2709 0.062 Uiso 1 1 calc R . .
H13B H 0.1115 -0.3504 -0.2529 0.062 Uiso 1 1 calc R . .
C14 C 0.18957(18) -0.3528(2) -0.21208(12) 0.0757(11) Uani 1 1 d . . .
H14A H 0.2389 -0.3562 -0.2137 0.114 Uiso 1 1 calc R . .
H14B H 0.1715 -0.3929 -0.1979 0.114 Uiso 1 1 calc R . .
H14C H 0.1771 -0.3123 -0.1963 0.114 Uiso 1 1 calc R . .
C15 C 0.24442(11) -0.29506(12) -0.29777(8) 0.0411(5) Uani 1 1 d . . .
H15A H 0.2675 -0.3367 -0.2883 0.049 Uiso 1 1 calc R . .
H15B H 0.2739 -0.2562 -0.2910 0.049 Uiso 1 1 calc R . .
C16 C 0.23445(15) -0.29828(16) -0.34359(9) 0.0551(7) Uani 1 1 d . . .
H16A H 0.2039 -0.3356 -0.3504 0.083 Uiso 1 1 calc R . .
H16B H 0.2781 -0.3056 -0.3574 0.083 Uiso 1 1 calc R . .
H16C H 0.2148 -0.2557 -0.3534 0.083 Uiso 1 1 calc R . .
C17 C -0.0599(3) -0.0210(3) -0.12498(16) 0.125(2) Uani 0.50 1 d P A 1
H17A H -0.0660 -0.0706 -0.1247 0.150 Uiso 0.50 1 calc PR A 1
H17B H -0.1014 0.0015 -0.1352 0.150 Uiso 0.50 1 calc PR A 1
C18 C -0.0353(3) 0.0070(3) -0.08336(15) 0.0569(14) Uani 0.50 1 d P . 1
H18A H -0.0437 0.0562 -0.0815 0.068 Uiso 0.50 1 calc PR . 1
H18B H -0.0580 -0.0158 -0.0596 0.068 Uiso 0.50 1 calc PR . 1
C17A C -0.0599(3) -0.0210(3) -0.12498(16) 0.125(2) Uani 0.50 1 d P A 2
H17C H -0.0822 -0.0530 -0.1444 0.150 Uiso 0.50 1 calc PR A 2
H17D H -0.0426 -0.0489 -0.1016 0.150 Uiso 0.50 1 calc PR A 2
C18A C -0.1105(4) 0.0134(5) -0.1083(2) 0.083(2) Uani 0.50 1 d P A 2
H18C H -0.1452 -0.0180 -0.0983 0.124 Uiso 0.50 1 calc PR A 2
H18D H -0.1299 0.0436 -0.1294 0.124 Uiso 0.50 1 calc PR A 2
H18E H -0.0937 0.0402 -0.0846 0.124 Uiso 0.50 1 calc PR A 2
Si3 Si 0.04706(2) -0.65224(2) 0.034072(15) 0.02302(9) Uani 1 1 d . . .
Si4 Si 0.15944(2) -0.48784(3) -0.077219(15) 0.02260(9) Uani 1 1 d . . .
P4 P 0.23381(2) -0.48702(2) 0.007227(15) 0.02463(9) Uani 1 1 d . . .
P3 P 0.07033(3) -0.72403(2) -0.049436(17) 0.03022(10) Uani 1 1 d . . .
Li6 Li 0.20013(17) -0.63732(18) -0.02128(12) 0.0328(7) Uani 1 1 d . . .
Li7 Li 0.08944(17) -0.56089(17) -0.02202(12) 0.0313(7) Uani 1 1 d . . .
Li8 Li -0.05483(17) -0.58037(17) -0.02173(11) 0.0302(6) Uani 1 1 d . . .
Li9 Li 0.0000 -0.5000 -0.08919(19) 0.0308(11) Uani 1 2 d S . .
Li10 Li 0.0000 -0.5000 0.04476(18) 0.0304(11) Uani 1 2 d S . .
B3 B -0.00166(13) -0.67178(12) -0.07374(9) 0.0344(5) Uani 1 1 d . . .
H3E H 0.0174(14) -0.6158(14) -0.0776(9) 0.042(7) Uiso 1 1 d . . .
H3D H -0.0479(14) -0.6677(14) -0.0486(9) 0.043(7) Uiso 1 1 d . . .
H3F H -0.0132(16) -0.7014(16) -0.1087(10) 0.048(8) Uiso 1 1 d . . .
B4 B 0.15946(10) -0.43816(11) 0.03171(7) 0.0270(4) Uani 1 1 d . . .
H4F H 0.1436(12) -0.3989(12) 0.0078(8) 0.029(6) Uiso 1 1 d . . .
H4E H 0.1261(16) -0.4751(16) 0.0387(9) 0.050(8) Uiso 1 1 d . . .
H4D H 0.1722(15) -0.4202(16) 0.0632(9) 0.048(8) Uiso 1 1 d . . .
O6 O 0.01918(6) -0.58037(6) 0.01607(4) 0.0223(2) Uani 1 1 d . . .
O7 O 0.08205(6) -0.48773(7) -0.05997(4) 0.0227(2) Uani 1 1 d . . .
O8 O 0.0000 -0.5000 -0.15006(8) 0.0368(5) Uani 1 2 d S . .
O9 O 0.28109(8) -0.69020(9) -0.02099(6) 0.0429(4) Uani 1 1 d . . .
O10 O 0.0000 -0.5000 0.10565(8) 0.0333(5) Uani 1 2 d S . .
C19 C 0.13514(14) -0.73934(13) -0.08890(8) 0.0465(5) Uani 1 1 d . . .
H19C H 0.1717 -0.7663 -0.0766 0.061(9) Uiso 1 1 calc R . .
H19B H 0.1532 -0.6961 -0.0987 0.063(10) Uiso 1 1 calc R . .
H19A H 0.1153 -0.7639 -0.1125 0.053(8) Uiso 1 1 calc R . .
C20 C 0.04056(14) -0.81027(11) -0.04017(9) 0.0446(5) Uani 1 1 d . . .
H20C H 0.0035 -0.8095 -0.0198 0.047(8) Uiso 1 1 calc R . .
H20B H 0.0778 -0.8377 -0.0292 0.053(9) Uiso 1 1 calc R . .
H20A H 0.0244 -0.8298 -0.0665 0.105(16) Uiso 1 1 calc R . .
C21 C 0.10652(9) -0.68808(9) -0.00488(6) 0.0277(3) Uani 1 1 d . . .
H21 H 0.1236 -0.7289 0.0102 0.033 Uiso 1 1 calc R . .
C22 C 0.09552(10) -0.64149(11) 0.08433(6) 0.0317(4) Uani 1 1 d . . .
H22C H 0.0639 -0.6324 0.1073 0.037(7) Uiso 1 1 calc R . .
H22B H 0.1270 -0.6036 0.0815 0.035(7) Uiso 1 1 calc R . .
H22A H 0.1208 -0.6829 0.0904 0.045(8) Uiso 1 1 calc R . .
C23 C -0.02648(10) -0.70888(10) 0.04736(7) 0.0333(4) Uani 1 1 d . . .
H23C H -0.0536 -0.6879 0.0695 0.032(6) Uiso 1 1 calc R . .
H23B H -0.0096 -0.7527 0.0571 0.038(7) Uiso 1 1 calc R . .
H23A H -0.0545 -0.7155 0.0224 0.043(7) Uiso 1 1 calc R . .
C24 C 0.30496(10) -0.42959(12) -0.00047(7) 0.0364(4) Uani 1 1 d . . .
H24C H 0.2926 -0.3949 -0.0210 0.041(7) Uiso 1 1 calc R . .
H24B H 0.3440 -0.4551 -0.0108 0.060(10) Uiso 1 1 calc R . .
H24A H 0.3164 -0.4080 0.0262 0.058(9) Uiso 1 1 calc R . .
C25 C 0.26917(10) -0.54515(11) 0.04566(7) 0.0331(4) Uani 1 1 d . . .
H25C H 0.2821 -0.5200 0.0708 0.047(8) Uiso 1 1 calc R . .
H25B H 0.3091 -0.5674 0.0338 0.068(10) Uiso 1 1 calc R . .
H25A H 0.2353 -0.5793 0.0530 0.053(8) Uiso 1 1 calc R . .
C26 C 0.21295(8) -0.53140(9) -0.03806(6) 0.0252(3) Uani 1 1 d . . .
H26 H 0.2574 -0.5326 -0.0529 0.030 Uiso 1 1 calc R . .
C27 C 0.16920(11) -0.53681(12) -0.12719(6) 0.0332(4) Uani 1 1 d . . .
H27C H 0.1478 -0.5812 -0.1241 0.042(7) Uiso 1 1 calc R . .
H27B H 0.2173 -0.5427 -0.1334 0.101(14) Uiso 1 1 calc R . .
H27A H 0.1475 -0.5121 -0.1501 0.066(9) Uiso 1 1 calc R . .
C28 C 0.18633(10) -0.39903(10) -0.09025(6) 0.0322(4) Uani 1 1 d . . .
H28C H 0.1543 -0.3793 -0.1102 0.045(8) Uiso 1 1 calc R . .
H28B H 0.2316 -0.3998 -0.1027 0.052(8) Uiso 1 1 calc R . .
H28A H 0.1871 -0.3718 -0.0646 0.057(9) Uiso 1 1 calc R . .
C29 C 0.02317(18) -0.44319(16) -0.17400(9) 0.0587(8) Uani 1 1 d . . .
H29A H 0.0521 -0.4156 -0.1554 0.070 Uiso 1 1 calc R . .
H29B H 0.0527 -0.4609 -0.1964 0.070 Uiso 1 1 calc R . .
C30 C -0.0240(2) -0.3988(3) -0.19310(16) 0.0994(16) Uani 1 1 d . . .
H30A H -0.0501 -0.4236 -0.2142 0.149 Uiso 1 1 calc R . .
H30B H 0.0002 -0.3615 -0.2066 0.149 Uiso 1 1 calc R . .
H30C H -0.0546 -0.3808 -0.1718 0.149 Uiso 1 1 calc R . .
C31 C 0.34023(15) -0.6734(2) -0.04417(15) 0.0848(14) Uani 1 1 d . . .
H31A H 0.3800 -0.6952 -0.0311 0.102 Uiso 1 1 calc R . .
H31B H 0.3472 -0.6239 -0.0433 0.102 Uiso 1 1 calc R . .
C32 C 0.3345(3) -0.6950(2) -0.08672(15) 0.116(2) Uani 1 1 d . . .
H32A H 0.3753 -0.6819 -0.1021 0.139 Uiso 1 1 calc R . .
H32B H 0.2950 -0.6737 -0.0996 0.139 Uiso 1 1 calc R . .
H32C H 0.3295 -0.7442 -0.0876 0.139 Uiso 1 1 calc R . .
C33 C 0.28487(16) -0.75262(13) 0.00091(10) 0.0536(6) Uani 1 1 d . . .
H33A H 0.3268 -0.7764 -0.0074 0.064 Uiso 1 1 calc R . .
H33B H 0.2461 -0.7813 -0.0074 0.064 Uiso 1 1 calc R . .
C34 C 0.2844(2) -0.74450(16) 0.04611(10) 0.0660(9) Uani 1 1 d . . .
H34A H 0.3218 -0.7151 0.0545 0.099 Uiso 1 1 calc R . .
H34B H 0.2895 -0.7888 0.0595 0.099 Uiso 1 1 calc R . .
H34C H 0.2415 -0.7242 0.0548 0.099 Uiso 1 1 calc R . .
C35 C 0.04830(12) -0.46602(15) 0.13094(8) 0.0442(5) Uani 1 1 d . . .
H35A H 0.0543 -0.4189 0.1213 0.053 Uiso 1 1 calc R . .
H35B H 0.0925 -0.4893 0.1297 0.053 Uiso 1 1 calc R . .
C36 C 0.02030(15) -0.46754(16) 0.17509(8) 0.0518(6) Uani 1 1 d . . .
H36A H 0.0570 -0.4690 0.1961 0.062 Uiso 1 1 calc R . .
H36B H -0.0088 -0.4279 0.1806 0.062 Uiso 1 1 calc R . .

loop_
_atom_site_aniso_label
_atom_site_aniso_U_11
_atom_site_aniso_U_22
_atom_site_aniso_U_33
_atom_site_aniso_U_23
_atom_site_aniso_U_13
_atom_site_aniso_U_12
Si1 0.01972(19) 0.01828(19) 0.0259(2) -0.00236(15) 0.00353(16) -0.00002(15)
Si2 0.0230(2) 0.0193(2) 0.0238(2) 0.00370(16) -0.00109(18) -0.00065(16)
P1 0.02050(18) 0.0245(2) 0.0359(2) -0.00515(17) -0.00529(17) 0.00324(15)
P2 0.02355(19) 0.01660(17) 0.0298(2) 0.00042(15) -0.00089(17) -0.00140(14)
Li1 0.0298(15) 0.0264(14) 0.0352(17) 0.0047(12) 0.0084(13) 0.0059(12)
Li2 0.0229(14) 0.0251(14) 0.0407(18) -0.0093(12) 0.0038(12) -0.0005(11)
Li3 0.0264(15) 0.0212(13) 0.0454(18) -0.0005(13) -0.0009(13) 0.0040(11)
Li4 0.054(3) 0.031(3) 0.030(3) 0.000 0.000 -0.001(2)
Li5 0.028(2) 0.039(3) 0.025(3) 0.000 0.000 0.0055(19)
B1 0.0260(10) 0.0318(10) 0.0321(13) -0.0074(8) -0.0048(9) 0.0066(8)
B2 0.0263(9) 0.0212(8) 0.0307(10) 0.0010(7) -0.0027(7) -0.0001(6)
O1 0.0198(5) 0.0193(5) 0.0249(6) -0.0022(4) 0.0019(4) 0.0006(4)
O2 0.0220(5) 0.0182(5) 0.0271(6) 0.0016(4) -0.0011(5) 0.0002(4)
O3 0.0426(12) 0.0211(9) 0.0274(12) 0.000 0.000 -0.0015(7)
O4 0.0278(6) 0.0262(6) 0.0556(9) 0.0061(6) 0.0050(6) 0.0079(5)
O5 0.0581(17) 0.0519(16) 0.0454(18) 0.000 0.000 0.0224(13)
C1 0.0267(8) 0.0258(8) 0.0387(10) -0.0006(7) 0.0092(7) -0.0034(6)
C2 0.0354(9) 0.0288(8) 0.0294(9) -0.0044(7) 0.0025(7) 0.0023(7)
C3 0.0224(7) 0.0206(7) 0.0322(8) -0.0032(6) -0.0014(6) 0.0016(6)
C4 0.0200(8) 0.0377(10) 0.0653(15) -0.0125(10) -0.0048(9) 0.0017(7)
C5 0.0432(11) 0.0358(10) 0.0404(11) -0.0017(8) -0.0144(9) 0.0093(9)
C6 0.0291(9) 0.0334(9) 0.0315(9) 0.0038(7) 0.0049(7) -0.0058(7)
C7 0.0415(10) 0.0325(9) 0.0280(9) 0.0053(7) -0.0073(8) 0.0019(8)
C8 0.0214(7) 0.0195(7) 0.0291(8) 0.0020(6) -0.0030(6) 0.0023(6)
C9 0.0342(9) 0.0210(8) 0.0477(11) 0.0038(7) -0.0050(8) -0.0080(7)
C10 0.0349(9) 0.0243(8) 0.0348(10) -0.0049(7) 0.0023(7) 0.0040(7)
C11 0.0535(13) 0.0314(10) 0.0378(11) -0.0027(8) -0.0050(10) -0.0075(9)
C12 0.0625(16) 0.0513(14) 0.0359(12) -0.0052(11) -0.0114(11) 0.0068(12)
C13 0.0419(12) 0.0304(10) 0.0816(19) 0.0071(11) -0.0013(12) 0.0033(9)
C14 0.0600(19) 0.098(3) 0.069(2) 0.036(2) 0.0124(16) 0.0107(18)
C15 0.0312(9) 0.0386(10) 0.0534(13) -0.0049(9) 0.0036(9) 0.0115(8)
C16 0.0486(14) 0.0594(16) 0.0573(16) 0.0041(12) 0.0010(11) 0.0227(12)
C17 0.135(4) 0.145(5) 0.095(3) 0.068(3) 0.075(3) 0.079(4)
C18 0.075(4) 0.065(3) 0.030(2) -0.002(2) 0.004(2) -0.016(3)
C17A 0.135(4) 0.145(5) 0.095(3) 0.068(3) 0.075(3) 0.079(4)
C18A 0.080(5) 0.100(6) 0.068(4) 0.039(4) 0.000(4) 0.014(4)
Si3 0.0201(2) 0.0218(2) 0.0272(2) 0.00465(17) -0.00022(16) 0.00009(16)
Si4 0.01816(19) 0.0273(2) 0.0223(2) 0.00131(18) 0.00307(16) -0.00069(16)
P4 0.01578(17) 0.0304(2) 0.0277(2) 0.00053(18) -0.00029(15) -0.00169(15)
P3 0.0332(2) 0.0217(2) 0.0358(2) -0.00270(18) -0.00072(19) 0.00514(17)
Li6 0.0258(15) 0.0319(16) 0.0409(18) 0.0047(14) 0.0024(13) 0.0019(12)
Li7 0.0254(14) 0.0305(16) 0.0380(18) 0.0084(13) 0.0063(13) 0.0036(12)
Li8 0.0279(15) 0.0258(15) 0.0369(17) 0.0034(13) -0.0073(13) -0.0016(12)
Li9 0.018(2) 0.043(3) 0.032(3) 0.000 0.000 -0.0009(17)
Li10 0.034(3) 0.027(2) 0.030(3) 0.000 0.000 0.0075(18)
B3 0.0404(12) 0.0261(10) 0.0368(14) -0.0059(9) -0.0083(9) 0.0060(8)
B4 0.0212(8) 0.0298(9) 0.0301(10) -0.0021(8) 0.0005(7) -0.0019(7)
O6 0.0192(5) 0.0207(5) 0.0268(6) 0.0026(4) 0.0009(4) 0.0007(4)
O7 0.0182(5) 0.0258(6) 0.0241(6) 0.0018(5) 0.0018(4) 0.0005(4)
O8 0.0356(11) 0.0415(12) 0.0333(14) 0.000 0.000 -0.0009(8)
O9 0.0294(7) 0.0426(8) 0.0568(10) 0.0138(7) 0.0079(7) 0.0123(6)
O10 0.0261(10) 0.0458(13) 0.0280(12) 0.000 0.000 -0.0016(8)
C19 0.0516(13) 0.0462(13) 0.0416(12) -0.0086(10) 0.0060(10) 0.0133(11)
C20 0.0486(13) 0.0222(9) 0.0629(16) -0.0029(9) -0.0062(11) 0.0026(8)
C21 0.0249(8) 0.0246(8) 0.0335(9) 0.0014(6) 0.0006(6) 0.0020(6)
C22 0.0279(8) 0.0364(9) 0.0307(9) 0.0037(7) -0.0037(7) 0.0030(7)
C23 0.0303(9) 0.0306(9) 0.0389(10) 0.0081(8) 0.0009(8) -0.0059(7)
C24 0.0235(8) 0.0408(10) 0.0450(12) 0.0007(9) 0.0012(7) -0.0079(7)
C25 0.0249(8) 0.0403(10) 0.0342(10) 0.0027(8) -0.0039(7) 0.0042(7)
C26 0.0190(7) 0.0294(8) 0.0272(8) 0.0006(6) 0.0003(6) 0.0023(6)
C27 0.0328(9) 0.0406(10) 0.0261(9) -0.0037(7) 0.0042(7) 0.0022(8)
C28 0.0308(9) 0.0324(9) 0.0332(10) 0.0075(7) 0.0028(7) -0.0049(7)
C29 0.080(2) 0.0618(17) 0.0338(12) 0.0071(11) -0.0127(13) -0.0168(15)
C30 0.065(2) 0.118(4) 0.115(4) 0.053(3) -0.018(2) -0.020(2)
C31 0.0390(14) 0.075(2) 0.141(4) 0.048(2) 0.0366(19) 0.0238(14)
C32 0.172(5) 0.073(3) 0.101(3) 0.003(2) 0.084(4) 0.001(3)
C33 0.0563(15) 0.0403(12) 0.0641(17) 0.0073(11) 0.0024(13) 0.0205(11)
C34 0.089(2) 0.0518(16) 0.0571(16) 0.0090(13) 0.0125(15) 0.0284(16)
C35 0.0331(10) 0.0597(15) 0.0398(12) -0.0056(10) -0.0013(9) -0.0104(10)
C36 0.0564(16) 0.0636(17) 0.0354(13) -0.0114(12) -0.0029(11) 0.0033(12)

loop_
_atom_type_symbol
_atom_type_description
_atom_type_scat_dispersion_real
_atom_type_scat_dispersion_imag
_atom_type_scat_source
C C 0.0033 0.0016 'International Tables Vol C Tables 4.2.6.8 and 6.1.1.4'
H H 0.0000 0.0000 'International Tables Vol C Tables 4.2.6.8 and 6.1.1.4'
Li Li -0.0003 0.0001 'International Tables Vol C Tables 4.2.6.8 and 6.1.1.4'
B B 0.0013 0.0007 'International Tables Vol C Tables 4.2.6.8 and 6.1.1.4'
P P 0.1023 0.0942 'International Tables Vol C Tables 4.2.6.8 and 6.1.1.4'
O O 0.0106 0.0060 'International Tables Vol C Tables 4.2.6.8 and 6.1.1.4'
Si Si 0.0817 0.0704 'International Tables Vol C Tables 4.2.6.8 and 6.1.1.4'

loop_
_geom_angle_atom_site_label_1
_geom_angle_atom_site_label_2
_geom_angle_atom_site_label_3
_geom_angle
_geom_angle_site_symmetry_1
_geom_angle_site_symmetry_3
O1 Si1 C1 109.18(8) . .
O1 Si1 C2 112.44(8) . .
O1 Si1 C3 108.21(7) . .
C1 Si1 C2 105.56(9) . .
C1 Si1 C3 114.22(9) . .
C2 Si1 C3 107.30(8) . .
O2 Si2 C6 110.13(8) . .
O2 Si2 C7 111.74(8) . .
O2 Si2 C8 108.27(7) . .
C6 Si2 C7 106.28(10) . .
C6 Si2 C8 114.48(9) . .
C7 Si2 C8 105.93(9) . .
B1 P1 C3 114.50(9) . .
B1 P1 C4 108.33(10) . .
B1 P1 C5 109.65(12) . .
C3 P1 C4 112.95(11) . .
C3 P1 C5 109.86(9) . .
C4 P1 C5 100.65(12) . .
B2 P2 C8 114.39(8) . .
B2 P2 C9 109.41(9) . .
B2 P2 C10 109.57(10) . .
C8 P2 C9 112.79(9) . .
C8 P2 C10 109.03(9) . .
C9 P2 C10 100.76(10) . .
O1 Li1 O2 121.43(18) . .
O1 Li1 C3 74.60(12) . .
O1 Li1 C8 151.3(2) . .
O2 Li1 C3 152.86(19) . .
O2 Li1 C8 77.89(13) . .
C3 Li1 C8 97.31(12) . .
H1A Li2 B2 119.9(8) . 2
H1A Li2 O1 100.7(8) . .
H1A Li2 O2 114.0(8) . 2
O1 Li2 O2 128.86(18) . 2
O4 Li3 C3 118.05(18) . .
O4 Li3 C8 114.72(17) . .
C3 Li3 C8 127.22(16) . .
O2 Li4 O2 119.9(3) . 2
O2 Li4 O5 120.04(17) . .
O2 Li4 O5 120.04(17) 2 .
O1 Li5 O1 121.9(3) . 2
O1 Li5 O3 119.05(15) . .
O1 Li5 O3 119.05(15) 2 .
P1 B1 H1C 107.5(13) . .
P1 B1 H1B 106.6(13) . .
P1 B1 H1A 103.2(15) . .
H1C B1 H1B 117.5(19) . .
H1C B1 H1A 112(2) . .
H1B B1 H1A 109(2) . .
P2 B2 H2C 107.4(12) . .
P2 B2 H2B 102.9(11) . .
P2 B2 H2A 108.6(13) . .
H2C B2 H2B 110.4(16) . .
H2C B2 H2A 115.0(18) . .
H2B B2 H2A 111.7(17) . .
Si1 O1 Li1 100.93(11) . .
Si1 O1 Li2 118.96(12) . .
Si1 O1 Li5 128.78(17) . .
Li1 O1 Li2 97.99(17) . .
Li1 O1 Li5 106.10(15) . .
Li2 O1 Li5 99.44(15) . .
Si2 O2 Li1 96.95(12) . .
Si2 O2 Li2 120.15(12) . 2
Si2 O2 Li4 129.28(18) . .
Li1 O2 Li2 99.10(17) . 2
Li1 O2 Li4 107.10(16) . .
Li2 O2 Li4 99.59(16) 2 .
Li5 O3 C11 124.98(12) . .
Li5 O3 C11 124.98(12) . 2
C11 O3 C11 110.0(2) . 2
Li3 O4 C13 126.60(18) . .
Li3 O4 C15 120.47(17) . .
C13 O4 C15 112.91(17) . .
Li4 O5 C17 119.3(3) . .
Li4 O5 C17 119.3(3) . 2
Li4 O5 C17A 119.3(3) . 2
C17 O5 C17 121.3(6) . 2
C17 O5 C17A 0.0(5) 2 2
C17 O5 C17A 121.3(6) . 2
Si1 C1 H1F 109.5 . .
Si1 C1 H1E 109.5 . .
Si1 C1 H1D 109.5 . .
H1F C1 H1E 109.5 . .
H1F C1 H1D 109.5 . .
H1E C1 H1D 109.5 . .
Si1 C2 H2F 109.5 . .
Si1 C2 H2E 109.5 . .
Si1 C2 H2D 109.5 . .
H2F C2 H2E 109.5 . .
H2F C2 H2D 109.5 . .
H2E C2 H2D 109.5 . .
Si1 C3 P1 116.65(9) . .
Si1 C3 Li1 71.52(9) . .
Si1 C3 Li3 121.79(13) . .
Si1 C3 H3 102.3 . .
P1 C3 Li1 99.01(11) . .
P1 C3 Li3 108.26(14) . .
P1 C3 H3 102.3 . .
Li1 C3 Li3 66.47(12) . .
Li1 C3 H3 158.3 . .
Li3 C3 H3 102.3 . .
P1 C4 H4C 109.5 . .
P1 C4 H4B 109.5 . .
P1 C4 H4A 109.5 . .
H4C C4 H4B 109.5 . .
H4C C4 H4A 109.5 . .
H4B C4 H4A 109.5 . .
P1 C5 H5C 109.5 . .
P1 C5 H5C 109.5 . .
P1 C5 H5A 109.5 . .
H5C C5 H5C 109.5 . .
H5C C5 H5A 109.5 . .
H5C C5 H5A 109.5 . .
Si2 C6 H5C 109.5 . .
Si2 C6 H6B 109.5 . .
Si2 C6 H6A 109.5 . .
H5C C6 H6B 109.5 . .
H5C C6 H6A 109.5 . .
H6B C6 H6A 109.5 . .
Si2 C7 H7A 109.5 . .
Si2 C7 H7B 109.5 . .
Si2 C7 H7C 109.5 . .
H7A C7 H7B 109.5 . .
H7A C7 H7C 109.5 . .
H7B C7 H7C 109.5 . .
Si2 C8 P2 117.50(9) . .
Si2 C8 Li1 72.38(9) . .
Si2 C8 Li3 124.32(13) . .
Si2 C8 H8 101.1 . .
P2 C8 Li1 99.42(11) . .
P2 C8 Li3 107.21(13) . .
P2 C8 H8 101.1 . .
Li1 C8 Li3 69.01(12) . .
Li1 C8 H8 159.2 . .
Li3 C8 H8 101.1 . .
P2 C9 H9C 109.5 . .
P2 C9 H9B 109.5 . .
P2 C9 H9A 109.5 . .
H9C C9 H9B 109.5 . .
H9C C9 H9A 109.5 . .
H9B C9 H9A 109.5 . .
P2 C10 H10C 109.5 . .
P2 C10 H10B 109.5 . .
P2 C10 H10A 109.5 . .
H10C C10 H10B 109.5 . .
H10C C10 H10A 109.5 . .
H10B C10 H10A 109.5 . .
O3 C11 H11A 110.6 . .
O3 C11 H11B 110.6 . .
O3 C11 C12 105.7(2) . .
H11A C11 H11B 108.7 . .
H11A C11 C12 110.6 . .
H11B C11 C12 110.6 . .
C11 C12 C12 101.50(17) . 2
C11 C12 H12A 111.5 . .
C11 C12 H12B 111.5 . .
C12 C12 H12A 111.5 2 .
C12 C12 H12B 111.5 2 .
H12A C12 H12B 109.3 . .
O4 C13 H13A 109.1 . .
O4 C13 H13B 109.2 . .
O4 C13 C14 112.3(3) . .
H13A C13 H13B 107.9 . .
H13A C13 C14 109.2 . .
H13B C13 C14 109.2 . .
C13 C14 H14A 109.5 . .
C13 C14 H14B 109.5 . .
C13 C14 H14C 109.5 . .
H14A C14 H14B 109.5 . .
H14A C14 H14C 109.5 . .
H14B C14 H14C 109.5 . .
O4 C15 H15A 109.2 . .
O4 C15 H15B 109.2 . .
O4 C15 C16 111.9(2) . .
H15A C15 H15B 107.9 . .
H15A C15 C16 109.2 . .
H15B C15 C16 109.2 . .
C15 C16 H16A 109.5 . .
C15 C16 H16B 109.5 . .
C15 C16 H16C 109.5 . .
H16A C16 H16B 109.5 . .
H16A C16 H16C 109.5 . .
H16B C16 H16C 109.5 . .
O5 C17 H17A 113.0 . .
O5 C17 H17B 113.0 . .
O5 C17 C18 93.4(5) . .
H17A C17 H17B 110.4 . .
H17A C17 C18 113.0 . .
H17B C17 C18 113.0 . .
C17 C18 C18 104.1(4) . 2
C17 C18 H18A 110.9 . .
C17 C18 H18B 110.9 . .
C18 C18 H18A 110.9 2 .
C18 C18 H18B 110.9 2 .
H18A C18 H18B 109.0 . .
H18C C18A H18D 109.5 . .
H18C C18A H18E 109.5 . .
H18D C18A H18E 109.5 . .
O6 Si3 C21 108.17(8) . .
O6 Si3 C22 112.00(8) . .
O6 Si3 C23 109.69(8) . .
C21 Si3 C22 107.00(9) . .
C21 Si3 C23 114.44(9) . .
C22 Si3 C23 105.58(10) . .
O7 Si4 C26 108.06(7) . .
O7 Si4 C27 112.67(8) . .
O7 Si4 C28 109.85(8) . .
C26 Si4 C27 105.97(9) . .
C26 Si4 C28 114.97(9) . .
C27 Si4 C28 105.36(10) . .
B4 P4 C24 109.34(10) . .
B4 P4 C25 109.67(10) . .
B4 P4 C26 114.15(9) . .
C24 P4 C25 100.81(10) . .
C24 P4 C26 112.63(10) . .
C25 P4 C26 109.40(10) . .
B3 P3 C19 109.34(13) . .
B3 P3 C20 109.16(12) . .
B3 P3 C21 114.45(10) . .
C19 P3 C20 100.56(12) . .
C19 P3 C21 110.05(11) . .
C20 P3 C21 112.37(11) . .
O9 Li6 C21 117.39(18) . .
O9 Li6 C26 115.47(18) . .
C21 Li6 C26 127.14(17) . .
O6 Li7 O7 120.79(18) . .
O6 Li7 C21 76.24(12) . .
O6 Li7 C26 151.3(2) . .
O7 Li7 C21 152.3(2) . .
O7 Li7 C26 76.81(12) . .
C21 Li7 C26 97.96(13) . .
H3D Li8 B4 117.0(8) . 2_545
H3D Li8 O6 103.2(9) . .
H3D Li8 O7 111.7(9) . 2_545
B4 Li8 O6 100.90(16) 2_545 .
B4 Li8 O7 95.31(14) 2_545 2_545
O6 Li8 O7 128.95(19) . 2_545
O7 Li9 O7 120.8(3) . 2_545
O7 Li9 O8 119.62(16) . .
O7 Li9 O8 119.62(16) 2_545 .
O6 Li10 O6 121.5(3) . 2_545
O6 Li10 O10 119.26(16) . .
O6 Li10 O10 119.26(16) 2_545 .
P3 B3 H3E 108.1(14) . .
P3 B3 H3D 109.0(14) . .
P3 B3 H3F 103.8(14) . .
H3E B3 H3D 104(2) . .
H3E B3 H3F 113(2) . .
H3D B3 H3F 118.0(19) . .
P4 B4 H4F 106.4(12) . .
P4 B4 H4E 103.1(18) . .
P4 B4 H4D 111.1(16) . .
H4F B4 H4E 118(2) . .
H4F B4 H4D 117(2) . .
H4E B4 H4D 100(2) . .
Si3 O6 Li7 99.00(12) . .
Si3 O6 Li8 119.04(12) . .
Si3 O6 Li10 129.52(17) . .
Li7 O6 Li8 99.11(17) . .
Li7 O6 Li10 106.91(16) . .
Li8 O6 Li10 98.90(16) . .
Si4 O7 Li7 98.22(12) . .
Si4 O7 Li8 119.09(12) . 2_545
Si4 O7 Li9 129.90(18) . .
Li7 O7 Li8 98.80(17) . 2_545
Li7 O7 Li9 106.52(16) . .
Li8 O7 Li9 99.53(16) 2_545 .
Li9 O8 C29 122.20(15) . .
Li9 O8 C29 122.20(15) . 2_545
C29 O8 C29 115.6(3) . 2_545
Li6 O9 C31 123.9(2) . .
Li6 O9 C33 121.44(19) . .
C31 O9 C33 114.6(2) . .
Li10 O10 C35 124.66(13) . .
Li10 O10 C35 124.66(13) . 2_545
C35 O10 C35 110.7(3) . 2_545
P3 C19 H19C 109.5 . .
P3 C19 H19B 109.5 . .
P3 C19 H19A 109.5 . .
H19C C19 H19B 109.5 . .
H19C C19 H19A 109.5 . .
H19B C19 H19A 109.5 . .
P3 C20 H20C 109.5 . .
P3 C20 H20B 109.5 . .
P3 C20 H20A 109.5 . .
H20C C20 H20B 109.5 . .
H20C C20 H20A 109.5 . .
H20B C20 H20A 109.5 . .
Si3 C21 P3 116.29(10) . .
Si3 C21 Li6 121.77(14) . .
Si3 C21 Li7 71.83(10) . .
Si3 C21 H21 101.6 . .
P3 C21 Li6 110.01(14) . .
P3 C21 Li7 99.78(12) . .
P3 C21 H21 101.6 . .
Li6 C21 Li7 67.17(13) . .
Li6 C21 H21 101.6 . .
Li7 C21 H21 158.3 . .
Si3 C22 H22C 109.5 . .
Si3 C22 H22B 109.5 . .
Si3 C22 H22A 109.5 . .
H22C C22 H22B 109.5 . .
H22C C22 H22A 109.5 . .
H22B C22 H22A 109.5 . .
Si3 C23 H23C 109.5 . .
Si3 C23 H23B 109.5 . .
Si3 C23 H23A 109.5 . .
H23C C23 H23B 109.5 . .
H23C C23 H23A 109.5 . .
H23B C23 H23A 109.5 . .
P4 C24 H24C 109.5 . .
P4 C24 H24B 109.5 . .
P4 C24 H24A 109.5 . .
H24C C24 H24B 109.5 . .
H24C C24 H24A 109.5 . .
H24B C24 H24A 109.5 . .
P4 C25 H25C 109.5 . .
P4 C25 H25B 109.5 . .
P4 C25 H25A 109.5 . .
H25C C25 H25B 109.5 . .
H25C C25 H25A 109.5 . .
H25B C25 H25A 109.5 . .
Si4 C26 P4 117.51(10) . .
Si4 C26 Li6 123.20(13) . .
Si4 C26 Li7 72.29(10) . .
Si4 C26 H26 101.3 . .
P4 C26 Li6 107.97(13) . .
P4 C26 Li7 100.07(11) . .
P4 C26 H26 101.3 . .
Li6 C26 Li7 67.72(13) . .
Li6 C26 H26 101.3 . .
Li7 C26 H26 158.2 . .
Si4 C27 H27C 109.5 . .
Si4 C27 H27B 109.5 . .
Si4 C27 H27A 109.5 . .
H27C C27 H27B 109.5 . .
H27C C27 H27A 109.5 . .
H27B C27 H27A 109.5 . .
Si4 C28 H28C 109.5 . .
Si4 C28 H28B 109.5 . .
Si4 C28 H28A 109.5 . .
H28C C28 H28B 109.5 . .
H28C C28 H28A 109.5 . .
H28B C28 H28A 109.5 . .
O8 C29 H29A 107.3 . .
O8 C29 H29B 107.3 . .
O8 C29 C30 120.2(3) . .
H29A C29 H29B 106.9 . .
H29A C29 C30 107.3 . .
H29B C29 C30 107.3 . .
C29 C30 H30A 109.5 . .
C29 C30 H30B 109.5 . .
C29 C30 H30C 109.5 . .
H30A C30 H30B 109.5 . .
H30A C30 H30C 109.5 . .
H30B C30 H30C 109.5 . .
O9 C31 H31A 109.4 . .
O9 C31 H31B 109.4 . .
O9 C31 C32 111.1(4) . .
H31A C31 H31B 108.0 . .
H31A C31 C32 109.4 . .
H31B C31 C32 109.4 . .
C31 C32 H32A 109.5 . .
C31 C32 H32B 109.5 . .
C31 C32 H32C 109.5 . .
H32A C32 H32B 109.5 . .
H32A C32 H32C 109.5 . .
H32B C32 H32C 109.5 . .
O9 C33 H33A 109.0 . .
O9 C33 H33B 109.0 . .
O9 C33 C34 113.1(2) . .
H33A C33 H33B 107.8 . .
H33A C33 C34 109.0 . .
H33B C33 C34 109.0 . .
C33 C34 H34A 109.5 . .
C33 C34 H34B 109.5 . .
C33 C34 H34C 109.5 . .
H34A C34 H34B 109.5 . .
H34A C34 H34C 109.5 . .
H34B C34 H34C 109.5 . .
O10 C35 H35A 110.6 . .
O10 C35 H35B 110.6 . .
O10 C35 C36 105.9(2) . .
H35A C35 H35B 108.7 . .
H35A C35 C36 110.6 . .
H35B C35 C36 110.6 . .
C35 C36 C36 102.16(17) . 2_545
C35 C36 H36A 111.3 . .
C35 C36 H36B 111.3 . .
C36 C36 H36A 111.3 2_545 .
C36 C36 H36B 111.3 2_545 .
H36A C36 H36B 109.2 . .

loop_
_geom_bond_atom_site_label_1
_geom_bond_atom_site_label_2
_geom_bond_distance
_geom_bond_site_symmetry_2
Si1 O1 1.6277(12) .
Si1 C1 1.8757(19) .
Si1 C2 1.886(2) .
Si1 C3 1.8555(19) .
Si2 O2 1.6262(13) .
Si2 C6 1.891(2) .
Si2 C7 1.877(2) .
Si2 C8 1.8503(18) .
P1 B1 1.931(2) .
P1 C3 1.7364(19) .
P1 C4 1.825(2) .
P1 C5 1.821(2) .
P2 B2 1.925(2) .
P2 C8 1.7456(18) .
P2 C9 1.8245(19) .
P2 C10 1.818(2) .
Li1 O1 1.890(4) .
Li1 O2 1.893(4) .
Li1 C3 2.660(4) .
Li1 C8 2.525(4) .
Li2 H1A 2.06(3) .
Li2 O1 1.901(3) .
Li2 O2 1.902(4) 2
Li3 O4 1.932(3) .
Li3 C3 2.170(4) .
Li3 C8 2.177(4) .
Li4 O2 1.881(3) .
Li4 O2 1.881(3) 2
Li4 O5 1.973(7) .
Li5 O1 1.884(3) .
Li5 O1 1.884(3) 2
Li5 O3 1.924(6) .
B1 H1C 1.09(3) .
B1 H1B 1.20(3) .
B1 H1A 1.10(3) .
B2 H2C 1.13(2) .
B2 H2B 1.18(2) .
B2 H2A 1.11(2) .
O2 Li2 1.902(4) 2
O3 C11 1.440(3) .
O3 C11 1.440(3) 2
O4 C13 1.432(3) .
O4 C15 1.443(3) .
O5 C17 1.442(5) .
O5 C17 1.442(5) 2
O5 C17A 1.442(5) 2
C1 H1F 0.980 .
C1 H1E 0.980 .
C1 H1D 0.980 .
C2 H2F 0.980 .
C2 H2E 0.980 .
C2 H2D 0.980 .
C3 H3 1.000 .
C4 H4C 0.980 .
C4 H4B 0.980 .
C4 H4A 0.980 .
C5 H5C 0.980 .
C5 H5C 0.980 .
C5 H5A 0.980 .
C6 H5C 0.980 .
C6 H6B 0.980 .
C6 H6A 0.980 .
C7 H7A 0.980 .
C7 H7B 0.980 .
C7 H7C 0.980 .
C8 H8 1.000 .
C9 H9C 0.980 .
C9 H9B 0.980 .
C9 H9A 0.980 .
C10 H10C 0.980 .
C10 H10B 0.980 .
C10 H10A 0.980 .
C11 H11A 0.990 .
C11 H11B 0.990 .
C11 C12 1.512(4) .
C12 C12 1.542(6) 2
C12 H12A 0.990 .
C12 H12B 0.990 .
C13 H13A 0.990 .
C13 H13B 0.990 .
C13 C14 1.468(5) .
C14 H14A 0.980 .
C14 H14B 0.980 .
C14 H14C 0.980 .
C15 H15A 0.990 .
C15 H15B 0.990 .
C15 C16 1.478(4) .
C16 H16A 0.980 .
C16 H16B 0.980 .
C16 H16C 0.980 .
C17 H17A 0.990 .
C17 H17B 0.990 .
C17 C18 1.521(9) .
C18 C18 1.423(13) 2
C18 H18A 0.990 .
C18 H18B 0.990 .
C18A H18C 0.980 .
C18A H18D 0.980 .
C18A H18E 0.980 .
Si3 O6 1.6307(13) .
Si3 C21 1.8542(19) .
Si3 C22 1.883(2) .
Si3 C23 1.886(2) .
Si4 O7 1.6281(13) .
Si4 C26 1.8523(18) .
Si4 C27 1.878(2) .
Si4 C28 1.883(2) .
P4 B4 1.927(2) .
P4 C24 1.827(2) .
P4 C25 1.823(2) .
P4 C26 1.7423(19) .
P3 B3 1.924(2) .
P3 C19 1.824(3) .
P3 C20 1.830(2) .
P3 C21 1.745(2) .
Li6 O9 1.914(4) .
Li6 C21 2.172(4) .
Li6 C26 2.179(4) .
Li7 O6 1.888(4) .
Li7 O7 1.894(4) .
Li7 C21 2.599(4) .
Li7 C26 2.565(4) .
Li8 H3D 1.93(3) .
Li8 O6 1.899(4) .
Li8 O7 1.897(4) 2_545
Li9 O7 1.889(3) .
Li9 O7 1.889(3) 2_545
Li9 O8 1.945(7) .
Li10 O6 1.875(3) .
Li10 O6 1.875(3) 2_545
Li10 O10 1.945(6) .
B3 H3E 1.18(3) .
B3 H3D 1.22(3) .
B3 H3F 1.28(3) .
B4 H4F 1.13(2) .
B4 H4E 1.01(3) .
B4 H4D 1.10(3) .
O7 Li8 1.897(4) 2_545
O8 C29 1.435(3) .
O8 C29 1.435(3) 2_545
O9 C31 1.425(3) .
O9 C33 1.422(3) .
O10 C35 1.421(3) .
O10 C35 1.421(3) 2_545
C19 H19C 0.980 .
C19 H19B 0.980 .
C19 H19A 0.980 .
C20 H20C 0.980 .
C20 H20B 0.980 .
C20 H20A 0.980 .
C21 H21 1.000 .
C22 H22C 0.980 .
C22 H22B 0.980 .
C22 H22A 0.980 .
C23 H23C 0.980 .
C23 H23B 0.980 .
C23 H23A 0.980 .
C24 H24C 0.980 .
C24 H24B 0.980 .
C24 H24A 0.980 .
C25 H25C 0.980 .
C25 H25B 0.980 .
C25 H25A 0.980 .
C26 H26 1.000 .
C27 H27C 0.980 .
C27 H27B 0.980 .
C27 H27A 0.980 .
C28 H28C 0.980 .
C28 H28B 0.980 .
C28 H28A 0.980 .
C29 H29A 0.990 .
C29 H29B 0.990 .
C29 C30 1.420(5) .
C30 H30A 0.980 .
C30 H30B 0.980 .
C30 H30C 0.980 .
C31 H31A 0.990 .
C31 H31B 0.990 .
C31 C32 1.430(7) .
C32 H32A 0.980 .
C32 H32B 0.980 .
C32 H32C 0.980 .
C33 H33A 0.990 .
C33 H33B 0.990 .
C33 C34 1.453(4) .
C34 H34A 0.980 .
C34 H34B 0.980 .
C34 H34C 0.980 .
C35 H35A 0.990 .
C35 H35B 0.990 .
C35 C36 1.516(4) .
C36 C36 1.516(6) 2_545
C36 H36A 0.990 .
C36 H36B 0.990 .
